data_1100084
loop_
_publ_author_name
'Simonov, M A'
'Troyanov, S I'
'Kemnitz, E'
'Haas, D'
'Kammler, M'

_publ_section_title 'Crystal structure of Mg (H S O~4~)~2~'
_journal_name_full Kristallografiya
_journal_page_first 1220
_journal_page_last 1221
_journal_volume 31
_journal_year 1986
_chemical_formula_structural 'Mg (H S O4)2'
_chemical_formula_sum 'H2 Mg O8 S2'
_chemical_name_systematic 'Magnesium bis(hydrogensulfate)'
_space_group_IT_number 14
_symmetry_cell_setting monoclinic
_symmetry_Int_Tables_number 14
_symmetry_space_group_name_Hall '-P 2yn'
_symmetry_space_group_name_H-M 'P 1 21/n 1'
_cell_angle_alpha 90
_cell_angle_beta 99.90(6)
_cell_angle_gamma 90
_cell_formula_units_Z 2
_cell_length_a 7.299(6)
_cell_length_b 8.273(8)
_cell_length_c 4.940(3)
_cell_volume 293.9
_refine_ls_R_factor_all 0.03
_cod_database_code 1100084

loop_
_symmetry_equiv_pos_as_xyz
x,y,z
1/2+x,1/2-y,1/2+z
-x,-y,-z
1/2-x,1/2+y,1/2-z

loop_
_atom_site_label
_atom_site_type_symbol
_atom_site_symmetry_multiplicity
_atom_site_Wyckoff_symbol
_atom_site_fract_x
_atom_site_fract_y
_atom_site_fract_z
_atom_site_occupancy
_atom_site_attached_hydrogens
_atom_site_calc_flag
Mg1 Mg2+ 2 a 0. 0. 0. 1. 0 d
S1 S6+ 4 e 0.23456(3) 0.17272(3) 0.56458(5) 1. 0 d
O1 O2- 4 e 0.2045(1) 0.8401(1) 0.9251(2) 1. 0 d
O2 O2- 4 e 0.0809(1) 0.1509(1) 0.7114(2) 1. 0 d
O3 O2- 4 e 0.0934(1) 0.5808(1) 0.7787(2) 1. 0 d
O4 O2- 4 e 0.1974(1) 0.1098(1) 0.2885(2) 1. 0 d
H1 H1+ 4 e 0.110(3) 0.500(2) 0.753(3) 1. 0 d

loop_
_atom_type_symbol
_atom_type_oxidation_number
Mg2+ 2.000
S6+ 6.000
O2- -2.000
H1+ 1.000
